data_4348275
loop_
_publ_author_name
'Tian, Chong-Bin'
'Yuan, Da-Qiang'
'Han, Yun-Hu'
'Li, Zhi-Hua'
'Lin, Ping'
'Du, Shao-Wu'

_publ_section_title
;
 Synthesis, structures, and magnetic properties of a series of new
 heterometallic hexanuclear Co2Ln4(Ln = Eu, Gd, Tb and Dy) clusters
;
_journal_issue 9
_journal_name_full 'Inorg. Chem. Front.'
_journal_page_first 695
_journal_paper_doi 10.1039/C4QI00116H
_journal_volume 1
_journal_year 2014
_chemical_formula_sum 'C64 H94 Co2 Eu4 N8 O30'
_chemical_formula_weight 2181.17
_space_group_IT_number 2
_space_group_name_Hall '-P 1'
_space_group_name_H-M_alt 'P -1'
_symmetry_cell_setting triclinic
_symmetry_space_group_name_H-M 'P -1'
_atom_sites_solution_hydrogens geom
_atom_sites_solution_primary direct
_atom_sites_solution_secondary difmap
_audit_creation_method SHELXL-97
_cell_angle_alpha 76.066(17)
_cell_angle_beta 68.290(16)
_cell_angle_gamma 70.713(18)
_cell_formula_units_Z 1
_cell_length_a 11.579(5)
_cell_length_b 13.984(6)
_cell_length_c 15.517(7)
_cell_measurement_reflns_used 5167
_cell_measurement_temperature 293(2)
_cell_measurement_theta_max 27.5711
_cell_measurement_theta_min 2.7698
_cell_volume 2183.0(17)
_computing_cell_refinement 'CrystalClear (Rigaku Inc., 2007)'
_computing_data_collection 'CrystalClear (Rigaku Inc., 2007)'
_computing_data_reduction 'CrystalClear (Rigaku Inc., 2007)'
_computing_molecular_graphics 'DIAMOND. Version 3.0. Crystal Impact'
_computing_publication_material 'Windows Word 2003'
_computing_structure_refinement 'SHELXL-97 (Sheldrick, 1997)'
_computing_structure_solution 'SHELXS-97 (Sheldrick, 1990)'
_diffrn_ambient_temperature 293(2)
_diffrn_detector_area_resol_mean 14.6306
_diffrn_measured_fraction_theta_full 0.968
_diffrn_measured_fraction_theta_max 0.968
_diffrn_measurement_device_type 'Mercury70 (2x2 bin mode)'
_diffrn_measurement_method CCD_Profile_fitting
_diffrn_radiation_monochromator graphite
_diffrn_radiation_source 'fine-focus sealed tube'
_diffrn_radiation_type MoK\a
_diffrn_radiation_wavelength 0.71073
_diffrn_reflns_av_R_equivalents 0.0301
_diffrn_reflns_av_unetI/netI 0.0406
_diffrn_reflns_limit_h_max 13
_diffrn_reflns_limit_h_min -13
_diffrn_reflns_limit_k_max 16
_diffrn_reflns_limit_k_min -16
_diffrn_reflns_limit_l_max 18
_diffrn_reflns_limit_l_min -18
_diffrn_reflns_number 17096
_diffrn_reflns_theta_full 25.00
_diffrn_reflns_theta_max 25.00
_diffrn_reflns_theta_min 2.82
_exptl_absorpt_coefficient_mu 3.277
_exptl_absorpt_correction_T_max 1.0000
_exptl_absorpt_correction_T_min 0.8474
_exptl_absorpt_correction_type multi-scan
_exptl_absorpt_process_details 'CrystalClear (Rigaku Inc., 2007)'
_exptl_crystal_colour 'orange yellow'
_exptl_crystal_density_diffrn 1.659
_exptl_crystal_density_method 'not measured'
_exptl_crystal_description Prism
_exptl_crystal_F_000 1080
_exptl_crystal_size_max 0.4000
_exptl_crystal_size_mid 0.1500
_exptl_crystal_size_min 0.1000
_platon_squeeze_details ' ?'
_refine_diff_density_max 1.908
_refine_diff_density_min -1.839
_refine_diff_density_rms 0.121
_refine_ls_extinction_method none
_refine_ls_goodness_of_fit_ref 1.096
_refine_ls_hydrogen_treatment mixed
_refine_ls_matrix_type full
_refine_ls_number_parameters 488
_refine_ls_number_reflns 7435
_refine_ls_number_restraints 56
_refine_ls_restrained_S_all 1.126
_refine_ls_R_factor_all 0.0468
_refine_ls_R_factor_gt 0.0408
_refine_ls_shift/su_max 0.000
_refine_ls_shift/su_mean 0.000
_refine_ls_structure_factor_coef Fsqd
_refine_ls_weighting_details 'calc w=1/[\s^2^(Fo^2^)+(0.0568P)^2^+3.1764P] where P=(Fo^2^+2Fc^2^)/3'
_refine_ls_weighting_scheme calc
_refine_ls_wR_factor_gt 0.1062
_refine_ls_wR_factor_ref 0.1130
_reflns_number_gt 6380
_reflns_number_total 7435
_reflns_threshold_expression >2sigma(I)
_cod_data_source_file c4qi00116h2.cif
_cod_data_source_block Compound_1Eu
_cod_depositor_comments
;
The following automatic conversions were performed:

data item '_exptl_absorpt_correction_type' value 'Multi-scan' was
changed to 'multi-scan' in accordance with the
/home/saulius/struct/COD-crude-data/automatic-downloads/DataCite-retrospective/RSC/depositions/lib/dictionaries/cif_core.dic
dictionary named 'cif_core.dic' version 2.4.2 last updated on
2011-04-26.

Automatic conversion script
Id: cif_fix_values 6909 2019-04-08 15:41:33Z antanas 
;
_cod_original_sg_symbol_H-M P-1
_cod_database_code 4348275

loop_
_symmetry_equiv_pos_as_xyz
'x, y, z'
'-x, -y, -z'

loop_
_atom_site_label
_atom_site_type_symbol
_atom_site_fract_x
_atom_site_fract_y
_atom_site_fract_z
_atom_site_U_iso_or_equiv
_atom_site_adp_type
_atom_site_occupancy
_atom_site_symmetry_multiplicity
_atom_site_calc_flag
_atom_site_refinement_flags
Co1 Co 0.31176(7) -0.02016(6) 0.29004(5) 0.0410(2) Uani 1 1 d .
Eu1 Eu 0.49717(2) 0.068549(19) 0.099850(18) 0.03303(11) Uani 1 1 d .
Eu2 Eu 0.43414(3) -0.19156(2) 0.156263(19) 0.03865(11) Uani 1 1 d .
N1 N 0.2975(5) -0.0409(4) 0.4167(3) 0.0510(13) Uani 1 1 d .
N2 N 0.7069(4) -0.0122(4) 0.1367(3) 0.0414(11) Uani 1 1 d .
N3 N 0.1312(5) 0.0562(4) 0.3177(4) 0.0519(13) Uani 1 1 d .
H3B H 0.0801 0.0135 0.3443 0.062 Uiso 1 1 calc R
H3A H 0.1113 0.1011 0.3573 0.062 Uiso 1 1 calc R
N4 N 0.0771(7) 0.1027(8) 0.6400(7) 0.093(2) Uani 1 1 d .
O1 O 0.3690(4) 0.0994(3) 0.2616(3) 0.0438(9) Uani 1 1 d .
O2 O 0.5256(4) 0.2138(3) 0.1806(3) 0.0537(11) Uani 1 1 d .
O3 O 0.2751(4) -0.1466(3) 0.3082(3) 0.0495(10) Uani 1 1 d .
O4 O 0.6614(4) 0.1268(3) -0.0265(3) 0.0395(9) Uani 1 1 d .
O5 O 0.7482(4) 0.2576(3) -0.1693(3) 0.0542(11) Uani 1 1 d .
O6 O 0.4900(4) -0.0865(3) 0.2329(3) 0.0399(9) Uani 1 1 d .
O7 O 0.3164(3) -0.0046(3) 0.1632(3) 0.0368(8) Uani 1 1 d .
O8 O 0.3425(4) 0.2285(3) 0.0869(3) 0.0529(11) Uani 1 1 d .
O9 O 0.4519(4) 0.3095(3) -0.0419(3) 0.0554(11) Uani 1 1 d .
O10 O 0.6481(5) -0.2900(3) 0.1768(4) 0.0599(12) Uani 1 1 d .
O11 O 0.4808(5) -0.3509(4) 0.2596(3) 0.0664(13) Uani 1 1 d .
O12 O 0.5618(3) -0.0897(3) 0.0388(2) 0.0343(8) Uani 1 1 d D
H12 H 0.6412(11) -0.1178(4) 0.0301(3) 0.041 Uiso 1 1 d RD
O13 O 0.0389(7) 0.0884(7) 0.5803(6) 0.124(3) Uani 1 1 d .
O14 O 0.0899(11) 0.0337(9) 0.7020(8) 0.165(4) Uani 1 1 d U
O15 O 0.1101(10) 0.1778(8) 0.6320(7) 0.150(4) Uani 1 1 d .
C1 C 0.3782(7) 0.0979(5) 0.4148(5) 0.0558(17) Uani 1 1 d .
C2 C 0.4092(6) 0.1297(5) 0.3183(4) 0.0449(14) Uani 1 1 d .
C3 C 0.4874(7) 0.1970(5) 0.2769(5) 0.0541(16) Uani 1 1 d .
C4 C 0.5255(9) 0.2382(6) 0.3321(6) 0.072(2) Uani 1 1 d .
H4A H 0.5782 0.2824 0.3046 0.086 Uiso 1 1 calc R
C5 C 0.4829(10) 0.2120(7) 0.4306(6) 0.087(3) Uani 1 1 d .
H5A H 0.5030 0.2424 0.4684 0.104 Uiso 1 1 calc R
C6 C 0.4132(8) 0.1431(6) 0.4697(5) 0.070(2) Uani 1 1 d .
H6A H 0.3878 0.1252 0.5344 0.084 Uiso 1 1 calc R
C7 C 0.5813(7) 0.2979(5) 0.1353(5) 0.0634(19) Uani 1 1 d .
H7A H 0.5776 0.3344 0.1817 0.095 Uiso 1 1 calc R
H7B H 0.5339 0.3431 0.0952 0.095 Uiso 1 1 calc R
H7C H 0.6696 0.2725 0.0987 0.095 Uiso 1 1 calc R
C8 C 0.3208(7) 0.0149(6) 0.4594(5) 0.0594(18) Uani 1 1 d .
H8A H 0.2988 0.0004 0.5243 0.071 Uiso 1 1 calc R
C9 C 0.2369(8) -0.1232(6) 0.4657(5) 0.0650(19) Uani 1 1 d .
H9A H 0.1437 -0.0973 0.4840 0.078 Uiso 1 1 calc R
H9B H 0.2615 -0.1547 0.5215 0.078 Uiso 1 1 calc R
C10 C 0.2838(8) -0.2000(6) 0.3977(5) 0.0657(19) Uani 1 1 d .
H10A H 0.3725 -0.2381 0.3921 0.079 Uiso 1 1 calc R
H10B H 0.2314 -0.2481 0.4205 0.079 Uiso 1 1 calc R
C11 C 0.8294(6) 0.1085(4) 0.0367(5) 0.0457(14) Uani 1 1 d .
C12 C 0.7636(5) 0.1511(4) -0.0292(4) 0.0390(13) Uani 1 1 d .
C13 C 0.8129(6) 0.2231(4) -0.1042(5) 0.0454(14) Uani 1 1 d .
C14 C 0.9160(6) 0.2550(5) -0.1089(6) 0.0583(18) Uani 1 1 d .
H14A H 0.9459 0.3028 -0.1583 0.070 Uiso 1 1 calc R
C15 C 0.9745(7) 0.2164(6) -0.0410(6) 0.066(2) Uani 1 1 d .
H15A H 1.0411 0.2408 -0.0428 0.080 Uiso 1 1 calc R
C16 C 0.9359(6) 0.1429(5) 0.0290(6) 0.0601(19) Uani 1 1 d .
H16A H 0.9799 0.1146 0.0726 0.072 Uiso 1 1 calc R
C17 C 0.7981(9) 0.3256(6) -0.2510(6) 0.076(2) Uani 1 1 d .
H17A H 0.7450 0.3439 -0.2906 0.114 Uiso 1 1 calc R
H17B H 0.8848 0.2918 -0.2847 0.114 Uiso 1 1 calc R
H17C H 0.7977 0.3862 -0.2320 0.114 Uiso 1 1 calc R
C18 C 0.8043(6) 0.0233(5) 0.1097(5) 0.0477(15) Uani 1 1 d .
H18A H 0.8662 -0.0086 0.1397 0.057 Uiso 1 1 calc R
C19 C 0.7139(6) -0.1074(5) 0.2042(5) 0.0505(15) Uani 1 1 d .
H19A H 0.7768 -0.1146 0.2344 0.061 Uiso 1 1 calc R
H19B H 0.7418 -0.1659 0.1711 0.061 Uiso 1 1 calc R
C20 C 0.5847(6) -0.1056(5) 0.2771(4) 0.0481(15) Uani 1 1 d .
H20A H 0.5889 -0.1707 0.3174 0.058 Uiso 1 1 calc R
H20B H 0.5614 -0.0525 0.3156 0.058 Uiso 1 1 calc R
C21 C 0.1880(5) 0.0372(5) 0.1565(5) 0.0464(14) Uani 1 1 d .
H21A H 0.1468 -0.0172 0.1693 0.056 Uiso 1 1 calc R
H21B H 0.1913 0.0724 0.0939 0.056 Uiso 1 1 calc R
C22 C 0.1134(6) 0.1106(5) 0.2271(5) 0.0562(17) Uani 1 1 d .
H22A H 0.1454 0.1708 0.2085 0.067 Uiso 1 1 calc R
H22B H 0.0227 0.1318 0.2323 0.067 Uiso 1 1 calc R
C23 C 0.3048(12) 0.4983(7) 0.0010(9) 0.126(4) Uani 1 1 d U
H23A H 0.2394 0.5603 0.0177 0.189 Uiso 1 1 calc R
H23B H 0.3257 0.4955 -0.0644 0.189 Uiso 1 1 calc R
H23C H 0.3806 0.4967 0.0136 0.189 Uiso 1 1 calc R
C24 C 0.1382(9) 0.4035(9) 0.0384(9) 0.121(4) Uani 1 1 d .
H24A H 0.1115 0.3437 0.0739 0.181 Uiso 1 1 calc R
H24B H 0.1596 0.4011 -0.0272 0.181 Uiso 1 1 calc R
H24C H 0.0692 0.4634 0.0559 0.181 Uiso 1 1 calc R
C25 C 0.2164(10) 0.4113(6) 0.1616(7) 0.095(3) Uani 1 1 d .
H25A H 0.1874 0.3522 0.1964 0.142 Uiso 1 1 calc R
H25B H 0.1480 0.4720 0.1776 0.142 Uiso 1 1 calc R
H25C H 0.2892 0.4124 0.1768 0.142 Uiso 1 1 calc R
C26 C 0.2554(7) 0.4071(5) 0.0581(5) 0.0611(18) Uani 1 1 d .
C27 C 0.3580(6) 0.3078(4) 0.0322(4) 0.0446(14) Uani 1 1 d .
C28 C 0.6814(14) -0.5395(8) 0.2779(10) 0.135(3) Uani 1 1 d U
H28A H 0.7313 -0.5923 0.3124 0.202 Uiso 1 1 calc R
H28B H 0.7182 -0.5472 0.2126 0.202 Uiso 1 1 calc R
H28C H 0.5943 -0.5449 0.3002 0.202 Uiso 1 1 calc R
C29 C 0.6263(13) -0.4271(10) 0.3940(8) 0.135(4) Uani 1 1 d U
H29A H 0.6757 -0.4810 0.4280 0.202 Uiso 1 1 calc R
H29B H 0.5383 -0.4303 0.4173 0.202 Uiso 1 1 calc R
H29C H 0.6299 -0.3622 0.4018 0.202 Uiso 1 1 calc R
C30 C 0.8194(11) -0.4334(9) 0.2579(9) 0.127(4) Uani 1 1 d U
H30A H 0.8675 -0.4875 0.2927 0.190 Uiso 1 1 calc R
H30B H 0.8208 -0.3686 0.2678 0.190 Uiso 1 1 calc R
H30C H 0.8575 -0.4400 0.1925 0.190 Uiso 1 1 calc R
C31 C 0.6818(10) -0.4396(7) 0.2906(7) 0.0842(19) Uani 1 1 d U
C32 C 0.5986(9) -0.3545(6) 0.2384(6) 0.0667(17) Uani 1 1 d U

loop_
_atom_site_aniso_label
_atom_site_aniso_U_11
_atom_site_aniso_U_22
_atom_site_aniso_U_33
_atom_site_aniso_U_23
_atom_site_aniso_U_13
_atom_site_aniso_U_12
Co1 0.0368(4) 0.0535(5) 0.0320(4) -0.0141(3) -0.0057(3) -0.0112(3)
Eu1 0.03067(18) 0.03989(17) 0.03149(18) -0.01076(12) -0.01083(13) -0.00786(12)
Eu2 0.0406(2) 0.04155(18) 0.03467(19) -0.00796(12) -0.01003(14) -0.01230(13)
N1 0.049(3) 0.070(3) 0.031(3) -0.009(2) -0.005(2) -0.018(3)
N2 0.029(3) 0.052(3) 0.047(3) -0.011(2) -0.017(2) -0.007(2)
N3 0.035(3) 0.069(3) 0.050(3) -0.026(3) 0.000(2) -0.013(2)
N4 0.063(5) 0.128(7) 0.091(6) -0.026(5) -0.016(4) -0.033(5)
O1 0.043(2) 0.056(2) 0.037(2) -0.0175(18) -0.0090(19) -0.0139(19)
O2 0.059(3) 0.060(3) 0.050(3) -0.018(2) -0.013(2) -0.024(2)
O3 0.049(3) 0.058(3) 0.041(2) -0.0082(19) -0.006(2) -0.022(2)
O4 0.038(2) 0.051(2) 0.037(2) -0.0076(17) -0.0127(18) -0.0183(18)
O5 0.055(3) 0.065(3) 0.048(3) -0.004(2) -0.009(2) -0.034(2)
O6 0.035(2) 0.055(2) 0.032(2) -0.0116(17) -0.0137(18) -0.0077(17)
O7 0.030(2) 0.047(2) 0.035(2) -0.0119(16) -0.0090(17) -0.0101(16)
O8 0.060(3) 0.042(2) 0.049(3) -0.015(2) -0.016(2) 0.002(2)
O9 0.059(3) 0.053(3) 0.053(3) -0.025(2) -0.013(2) -0.006(2)
O10 0.062(3) 0.047(2) 0.076(3) -0.005(2) -0.032(3) -0.012(2)
O11 0.071(4) 0.063(3) 0.055(3) 0.007(2) -0.016(3) -0.020(3)
O12 0.0305(19) 0.041(2) 0.033(2) -0.0104(15) -0.0118(16) -0.0064(15)
O13 0.072(4) 0.199(9) 0.114(6) -0.049(6) -0.018(4) -0.047(5)
O14 0.174(7) 0.192(8) 0.153(7) 0.020(6) -0.074(6) -0.086(6)
O15 0.170(9) 0.151(8) 0.160(9) -0.026(6) -0.040(7) -0.091(7)
C1 0.059(4) 0.066(4) 0.043(4) -0.020(3) -0.020(3) -0.005(3)
C2 0.046(3) 0.054(3) 0.040(3) -0.020(3) -0.015(3) -0.008(3)
C3 0.060(4) 0.060(4) 0.048(4) -0.023(3) -0.022(3) -0.007(3)
C4 0.102(6) 0.074(5) 0.068(5) -0.024(4) -0.040(5) -0.034(4)
C5 0.124(8) 0.094(6) 0.072(6) -0.033(5) -0.055(6) -0.022(6)
C6 0.095(6) 0.080(5) 0.047(4) -0.024(4) -0.033(4) -0.017(5)
C7 0.065(5) 0.053(4) 0.072(5) -0.019(3) -0.010(4) -0.021(3)
C8 0.060(4) 0.073(5) 0.040(4) -0.019(3) -0.014(3) -0.004(4)
C9 0.070(5) 0.084(5) 0.034(4) -0.011(3) -0.003(3) -0.025(4)
C10 0.078(5) 0.070(5) 0.044(4) 0.000(3) -0.010(4) -0.030(4)
C11 0.033(3) 0.048(3) 0.061(4) -0.020(3) -0.013(3) -0.010(3)
C12 0.026(3) 0.044(3) 0.052(4) -0.021(3) -0.012(3) -0.005(2)
C13 0.039(3) 0.043(3) 0.056(4) -0.017(3) -0.009(3) -0.014(3)
C14 0.038(4) 0.054(4) 0.085(5) -0.021(3) -0.007(4) -0.022(3)
C15 0.042(4) 0.064(4) 0.107(6) -0.020(4) -0.026(4) -0.023(3)
C16 0.043(4) 0.062(4) 0.088(5) -0.026(4) -0.028(4) -0.011(3)
C17 0.088(6) 0.088(6) 0.063(5) 0.009(4) -0.017(4) -0.059(5)
C18 0.037(3) 0.058(4) 0.055(4) -0.017(3) -0.023(3) -0.005(3)
C19 0.038(3) 0.060(4) 0.059(4) -0.014(3) -0.024(3) -0.007(3)
C20 0.054(4) 0.055(4) 0.038(3) -0.007(3) -0.023(3) -0.007(3)
C21 0.033(3) 0.058(4) 0.051(4) -0.013(3) -0.018(3) -0.008(3)
C22 0.036(3) 0.064(4) 0.065(4) -0.021(3) -0.017(3) 0.000(3)
C23 0.130(7) 0.059(5) 0.138(8) -0.014(5) 0.006(6) -0.014(5)
C24 0.074(6) 0.136(9) 0.134(10) -0.044(7) -0.054(7) 0.039(6)
C25 0.105(7) 0.069(5) 0.087(6) -0.048(5) -0.008(5) 0.006(5)
C26 0.056(4) 0.036(3) 0.076(5) -0.015(3) -0.017(4) 0.007(3)
C27 0.049(4) 0.042(3) 0.045(4) -0.019(3) -0.021(3) 0.001(3)
C28 0.163(7) 0.098(5) 0.146(6) -0.006(5) -0.079(6) -0.013(5)
C29 0.137(6) 0.133(6) 0.104(6) 0.005(5) -0.052(5) 0.003(5)
C30 0.106(6) 0.133(6) 0.124(6) 0.015(5) -0.057(5) -0.010(5)
C31 0.102(4) 0.074(3) 0.081(4) -0.002(3) -0.054(4) -0.008(3)
C32 0.089(5) 0.058(4) 0.065(4) -0.011(3) -0.041(4) -0.015(3)

loop_
_atom_type_symbol
_atom_type_description
_atom_type_scat_dispersion_real
_atom_type_scat_dispersion_imag
_atom_type_scat_source
C C 0.0033 0.0016 'International Tables Vol C Tables 4.2.6.8 and 6.1.1.4'
H H 0.0000 0.0000 'International Tables Vol C Tables 4.2.6.8 and 6.1.1.4'
N N 0.0061 0.0033 'International Tables Vol C Tables 4.2.6.8 and 6.1.1.4'
O O 0.0106 0.0060 'International Tables Vol C Tables 4.2.6.8 and 6.1.1.4'
Co Co 0.3494 0.9721 'International Tables Vol C Tables 4.2.6.8 and 6.1.1.4'
Eu Eu -0.1578 3.6682 'International Tables Vol C Tables 4.2.6.8 and 6.1.1.4'

loop_
_geom_angle_atom_site_label_1
_geom_angle_atom_site_label_2
_geom_angle_atom_site_label_3
_geom_angle
_geom_angle_site_symmetry_1
_geom_angle_site_symmetry_3
N1 Co1 O3 88.5(2) . .
N1 Co1 O1 94.6(2) . .
O3 Co1 O1 172.86(19) . .
N1 Co1 O7 175.5(2) . .
O3 Co1 O7 87.70(17) . .
O1 Co1 O7 89.39(16) . .
N1 Co1 O6 102.6(2) . .
O3 Co1 O6 88.30(18) . .
O1 Co1 O6 84.77(17) . .
O7 Co1 O6 79.64(15) . .
N1 Co1 N3 90.8(2) . .
O3 Co1 N3 93.2(2) . .
O1 Co1 N3 93.2(2) . .
O7 Co1 N3 87.08(19) . .
O6 Co1 N3 166.6(2) . .
N1 Co1 Eu2 125.74(17) . .
O3 Co1 Eu2 51.04(13) . .
O1 Co1 Eu2 122.39(12) . .
O7 Co1 Eu2 52.84(11) . .
O6 Co1 Eu2 50.77(11) . .
N3 Co1 Eu2 121.41(16) . .
N1 Co1 Eu1 135.56(17) . .
O3 Co1 Eu1 123.71(13) . .
O1 Co1 Eu1 50.25(12) . .
O7 Co1 Eu1 48.86(11) . .
O6 Co1 Eu1 54.88(12) . .
N3 Co1 Eu1 114.19(17) . .
Eu2 Co1 Eu1 72.94(4) . .
O4 Eu1 O8 92.08(15) . .
O4 Eu1 O12 90.62(13) . .
O8 Eu1 O12 135.56(13) . .
O4 Eu1 O7 152.43(12) . .
O8 Eu1 O7 85.96(15) . .
O12 Eu1 O7 72.26(13) . .
O4 Eu1 O12 73.94(13) . 2_655
O8 Eu1 O12 70.25(13) . 2_655
O12 Eu1 O12 68.01(14) . 2_655
O7 Eu1 O12 79.55(12) . 2_655
O4 Eu1 O1 138.96(13) . .
O8 Eu1 O1 74.66(15) . .
O12 Eu1 O1 126.12(13) . .
O7 Eu1 O1 66.72(13) . .
O12 Eu1 O1 132.40(13) 2_655 .
O4 Eu1 N2 72.45(15) . .
O8 Eu1 N2 141.72(16) . .
O12 Eu1 N2 80.70(14) . .
O7 Eu1 N2 123.61(15) . .
O12 Eu1 N2 133.18(14) 2_655 .
O1 Eu1 N2 94.06(15) . .
O4 Eu1 O6 135.54(13) . .
O8 Eu1 O6 130.63(14) . .
O12 Eu1 O6 68.41(12) . .
O7 Eu1 O6 58.34(12) . .
O12 Eu1 O6 126.32(12) 2_655 .
O1 Eu1 O6 60.90(13) . .
N2 Eu1 O6 65.91(14) . .
O4 Eu1 O2 80.27(13) . .
O8 Eu1 O2 68.17(15) . .
O12 Eu1 O2 155.31(13) . .
O7 Eu1 O2 123.72(13) . .
O12 Eu1 O2 129.55(13) 2_655 .
O1 Eu1 O2 58.71(13) . .
N2 Eu1 O2 74.69(15) . .
O6 Eu1 O2 102.44(13) . .
O4 Eu1 Co1 169.77(9) . .
O8 Eu1 Co1 93.95(12) . .
O12 Eu1 Co1 90.85(9) . .
O7 Eu1 Co1 36.66(9) . .
O12 Eu1 Co1 115.92(9) 2_655 .
O1 Eu1 Co1 36.36(10) . .
N2 Eu1 Co1 97.82(12) . .
O6 Eu1 Co1 36.99(9) . .
O2 Eu1 Co1 94.32(10) . .
O4 Eu1 Eu2 127.99(9) . .
O8 Eu1 Eu2 125.92(12) . .
O12 Eu1 Eu2 37.65(9) . .
O7 Eu1 Eu2 41.17(9) . .
O12 Eu1 Eu2 86.26(9) 2_655 .
O1 Eu1 Eu2 89.21(10) . .
N2 Eu1 Eu2 89.51(12) . .
O6 Eu1 Eu2 40.22(8) . .
O2 Eu1 Eu2 142.13(10) . .
Co1 Eu1 Eu2 53.28(2) . .
O4 Eu1 Eu2 39.18(9) . 2_655
O8 Eu1 Eu2 69.81(11) . 2_655
O12 Eu1 Eu2 85.37(9) . 2_655
O7 Eu1 Eu2 115.96(9) . 2_655
O12 Eu1 Eu2 36.79(9) 2_655 2_655
O1 Eu1 Eu2 143.90(10) . 2_655
N2 Eu1 Eu2 109.81(12) . 2_655
O6 Eu1 Eu2 153.74(8) . 2_655
O2 Eu1 Eu2 101.03(10) . 2_655
Co1 Eu1 Eu2 151.05(2) . 2_655
Eu2 Eu1 Eu2 116.75(2) . 2_655
O4 Eu1 H12 81.1 . .
O8 Eu1 H12 148.4 . .
O12 Eu1 H12 16.3 . .
O7 Eu1 H12 86.2 . .
O12 Eu1 H12 78.2 2_655 .
O1 Eu1 H12 129.0 . .
N2 Eu1 H12 65.3 . .
O6 Eu1 H12 68.1 . .
O2 Eu1 H12 139.3 . .
Co1 Eu1 H12 97.8 . .
Eu2 Eu1 H12 47.5 . .
Eu2 Eu1 H12 86.4 2_655 .
O12 Eu2 O9 80.97(14) . 2_655
O12 Eu2 O11 134.69(15) . .
O9 Eu2 O11 80.04(17) 2_655 .
O12 Eu2 O6 71.26(13) . .
O9 Eu2 O6 136.90(14) 2_655 .
O11 Eu2 O6 96.53(16) . .
O12 Eu2 O3 127.98(13) . .
O9 Eu2 O3 151.05(15) 2_655 .
O11 Eu2 O3 78.44(16) . .
O6 Eu2 O3 65.15(14) . .
O12 Eu2 O4 72.34(12) . 2_655
O9 Eu2 O4 72.88(14) 2_655 2_655
O11 Eu2 O4 137.71(16) . 2_655
O6 Eu2 O4 125.42(13) . 2_655
O3 Eu2 O4 112.01(14) . 2_655
O12 Eu2 O5 135.44(13) . 2_655
O9 Eu2 O5 81.17(15) 2_655 2_655
O11 Eu2 O5 80.99(17) . 2_655
O6 Eu2 O5 141.21(14) . 2_655
O3 Eu2 O5 76.54(14) . 2_655
O4 Eu2 O5 63.45(13) 2_655 2_655
O12 Eu2 O10 81.98(15) . .
O9 Eu2 O10 70.53(16) 2_655 .
O11 Eu2 O10 52.93(17) . .
O6 Eu2 O10 73.43(14) . .
O3 Eu2 O10 110.08(16) . .
O4 Eu2 O10 137.91(15) 2_655 .
O5 Eu2 O10 128.55(15) 2_655 .
O12 Eu2 O7 70.43(12) . .
O9 Eu2 O7 139.31(14) 2_655 .
O11 Eu2 O7 140.52(15) . .
O6 Eu2 O7 58.97(12) . .
O3 Eu2 O7 63.55(13) . .
O4 Eu2 O7 71.24(12) 2_655 .
O5 Eu2 O7 99.19(14) 2_655 .
O10 Eu2 O7 130.24(13) . .
O12 Eu2 C32 108.4(2) . .
O9 Eu2 C32 74.56(19) 2_655 .
O11 Eu2 C32 26.6(2) . .
O6 Eu2 C32 83.57(17) . .
O3 Eu2 C32 93.8(2) . .
O4 Eu2 C32 146.87(17) 2_655 .
O5 Eu2 C32 105.6(2) 2_655 .
O10 Eu2 C32 26.4(2) . .
O7 Eu2 C32 141.36(17) . .
O12 Eu2 Co1 91.58(9) . .
O9 Eu2 Co1 172.37(12) 2_655 .
O11 Eu2 Co1 104.40(13) . .
O6 Eu2 Co1 37.26(9) . .
O3 Eu2 Co1 36.46(10) . .
O4 Eu2 Co1 106.52(9) 2_655 .
O5 Eu2 Co1 105.51(11) 2_655 .
O10 Eu2 Co1 106.98(11) . .
O7 Eu2 Co1 37.07(9) . .
C32 Eu2 Co1 106.57(15) . .
O12 Eu2 Eu1 37.89(8) . .
O9 Eu2 Eu1 118.84(12) 2_655 .
O11 Eu2 Eu1 138.19(13) . .
O6 Eu2 Eu1 43.33(9) . .
O3 Eu2 Eu1 90.09(10) . .
O4 Eu2 Eu1 83.91(9) 2_655 .
O5 Eu2 Eu1 135.49(11) 2_655 .
O10 Eu2 Eu1 95.96(11) . .
O7 Eu2 Eu1 38.89(9) . .
C32 Eu2 Eu1 117.66(17) . .
Co1 Eu2 Eu1 53.78(3) . .
O12 Eu2 H12 16.4 . .
O9 Eu2 H12 73.8 2_655 .
O11 Eu2 H12 118.3 . .
O6 Eu2 H12 70.4 . .
O3 Eu2 H12 134.0 . .
O4 Eu2 H12 84.6 2_655 .
O5 Eu2 H12 144.2 2_655 .
O10 Eu2 H12 65.8 . .
O7 Eu2 H12 84.3 . .
C32 Eu2 H12 92.1 . .
Co1 Eu2 H12 98.6 . .
Eu1 Eu2 H12 47.8 . .
C8 N1 C9 122.6(6) . .
C8 N1 Co1 127.1(5) . .
C9 N1 Co1 109.8(4) . .
C18 N2 C19 115.4(5) . .
C18 N2 Eu1 127.6(4) . .
C19 N2 Eu1 116.8(3) . .
C22 N3 Co1 106.4(4) . .
C22 N3 H3B 110.5 . .
Co1 N3 H3B 110.5 . .
C22 N3 H3A 110.5 . .
Co1 N3 H3A 110.5 . .
H3B N3 H3A 108.6 . .
O15 N4 O14 121.3(11) . .
O15 N4 O13 121.7(11) . .
O14 N4 O13 116.7(11) . .
C2 O1 Co1 124.4(4) . .
C2 O1 Eu1 124.4(4) . .
Co1 O1 Eu1 93.38(15) . .
C3 O2 C7 117.1(5) . .
C3 O2 Eu1 114.0(4) . .
C7 O2 Eu1 128.7(4) . .
C10 O3 Co1 108.7(4) . .
C10 O3 Eu2 124.9(4) . .
Co1 O3 Eu2 92.49(16) . .
C12 O4 Eu1 131.8(3) . .
C12 O4 Eu2 121.7(3) . 2_655
Eu1 O4 Eu2 103.87(14) . 2_655
C13 O5 C17 117.5(5) . .
C13 O5 Eu2 121.6(3) . 2_655
C17 O5 Eu2 120.5(4) . 2_655
C20 O6 Co1 122.2(3) . .
C20 O6 Eu2 133.9(3) . .
Co1 O6 Eu2 91.97(15) . .
C20 O6 Eu1 113.1(3) . .
Co1 O6 Eu1 88.14(14) . .
Eu2 O6 Eu1 96.45(13) . .
C21 O7 Co1 110.3(3) . .
C21 O7 Eu1 129.6(3) . .
Co1 O7 Eu1 94.48(14) . .
C21 O7 Eu2 122.2(3) . .
Co1 O7 Eu2 90.09(14) . .
Eu1 O7 Eu2 99.94(13) . .
C27 O8 Eu1 128.6(4) . .
C27 O9 Eu2 131.7(4) . 2_655
C32 O10 Eu2 91.3(5) . .
C32 O11 Eu2 93.9(4) . .
Eu2 O12 Eu1 104.45(14) . .
Eu2 O12 Eu1 105.85(14) . 2_655
Eu1 O12 Eu1 111.99(14) . 2_655
Eu2 O12 H12 110.9 . .
Eu1 O12 H12 110.8 . .
Eu1 O12 H12 112.4 2_655 .
C2 C1 C6 119.3(7) . .
C2 C1 C8 122.5(6) . .
C6 C1 C8 118.0(6) . .
O1 C2 C1 123.9(6) . .
O1 C2 C3 116.9(5) . .
C1 C2 C3 119.2(6) . .
O2 C3 C4 124.7(7) . .
O2 C3 C2 114.8(5) . .
C4 C3 C2 120.4(7) . .
C3 C4 C5 119.1(8) . .
C3 C4 H4A 120.4 . .
C5 C4 H4A 120.4 . .
C6 C5 C4 120.2(7) . .
C6 C5 H5A 119.9 . .
C4 C5 H5A 119.9 . .
C5 C6 C1 121.3(7) . .
C5 C6 H6A 119.4 . .
C1 C6 H6A 119.4 . .
O2 C7 H7A 109.5 . .
O2 C7 H7B 109.5 . .
H7A C7 H7B 109.5 . .
O2 C7 H7C 109.5 . .
H7A C7 H7C 109.5 . .
H7B C7 H7C 109.5 . .
N1 C8 C1 124.9(6) . .
N1 C8 H8A 117.6 . .
C1 C8 H8A 117.6 . .
N1 C9 C10 106.3(5) . .
N1 C9 H9A 110.5 . .
C10 C9 H9A 110.5 . .
N1 C9 H9B 110.5 . .
C10 C9 H9B 110.5 . .
H9A C9 H9B 108.7 . .
O3 C10 C9 109.0(6) . .
O3 C10 H10A 109.9 . .
C9 C10 H10A 109.9 . .
O3 C10 H10B 109.9 . .
C9 C10 H10B 109.9 . .
H10A C10 H10B 108.3 . .
C12 C11 C16 119.4(6) . .
C12 C11 C18 124.5(5) . .
C16 C11 C18 115.9(6) . .
O4 C12 C11 124.1(5) . .
O4 C12 C13 118.7(5) . .
C11 C12 C13 117.2(5) . .
C14 C13 O5 124.2(6) . .
C14 C13 C12 121.5(6) . .
O5 C13 C12 114.2(5) . .
C15 C14 C13 120.2(7) . .
C15 C14 H14A 119.9 . .
C13 C14 H14A 119.9 . .
C16 C15 C14 120.5(6) . .
C16 C15 H15A 119.8 . .
C14 C15 H15A 119.8 . .
C15 C16 C11 121.0(7) . .
C15 C16 H16A 119.5 . .
C11 C16 H16A 119.5 . .
O5 C17 H17A 109.5 . .
O5 C17 H17B 109.5 . .
H17A C17 H17B 109.5 . .
O5 C17 H17C 109.5 . .
H17A C17 H17C 109.5 . .
H17B C17 H17C 109.5 . .
N2 C18 C11 126.9(6) . .
N2 C18 H18A 116.5 . .
C11 C18 H18A 116.5 . .
N2 C19 C20 110.7(5) . .
N2 C19 H19A 109.5 . .
C20 C19 H19A 109.5 . .
N2 C19 H19B 109.5 . .
C20 C19 H19B 109.5 . .
H19A C19 H19B 108.1 . .
O6 C20 C19 109.7(5) . .
O6 C20 H20A 109.7 . .
C19 C20 H20A 109.7 . .
O6 C20 H20B 109.7 . .
C19 C20 H20B 109.7 . .
H20A C20 H20B 108.2 . .
O7 C21 C22 107.7(5) . .
O7 C21 H21A 110.2 . .
C22 C21 H21A 110.2 . .
O7 C21 H21B 110.2 . .
C22 C21 H21B 110.2 . .
H21A C21 H21B 108.5 . .
N3 C22 C21 107.0(5) . .
N3 C22 H22A 110.3 . .
C21 C22 H22A 110.3 . .
N3 C22 H22B 110.3 . .
C21 C22 H22B 110.3 . .
H22A C22 H22B 108.6 . .
C26 C23 H23A 109.5 . .
C26 C23 H23B 109.5 . .
H23A C23 H23B 109.5 . .
C26 C23 H23C 109.5 . .
H23A C23 H23C 109.5 . .
H23B C23 H23C 109.5 . .
C26 C24 H24A 109.5 . .
C26 C24 H24B 109.5 . .
H24A C24 H24B 109.5 . .
C26 C24 H24C 109.5 . .
H24A C24 H24C 109.5 . .
H24B C24 H24C 109.5 . .
C26 C25 H25A 109.5 . .
C26 C25 H25B 109.5 . .
H25A C25 H25B 109.5 . .
C26 C25 H25C 109.5 . .
H25A C25 H25C 109.5 . .
H25B C25 H25C 109.5 . .
C25 C26 C24 107.3(8) . .
C25 C26 C23 110.9(8) . .
C24 C26 C23 111.8(9) . .
C25 C26 C27 110.5(6) . .
C24 C26 C27 106.1(6) . .
C23 C26 C27 110.2(7) . .
O8 C27 O9 123.7(5) . .
O8 C27 C26 116.8(6) . .
O9 C27 C26 119.6(6) . .
C31 C28 H28A 109.5 . .
C31 C28 H28B 109.5 . .
H28A C28 H28B 109.5 . .
C31 C28 H28C 109.5 . .
H28A C28 H28C 109.5 . .
H28B C28 H28C 109.5 . .
C31 C29 H29A 109.5 . .
C31 C29 H29B 109.5 . .
H29A C29 H29B 109.5 . .
C31 C29 H29C 109.5 . .
H29A C29 H29C 109.5 . .
H29B C29 H29C 109.5 . .
C31 C30 H30A 109.5 . .
C31 C30 H30B 109.5 . .
H30A C30 H30B 109.5 . .
C31 C30 H30C 109.5 . .
H30A C30 H30C 109.5 . .
H30B C30 H30C 109.5 . .
C28 C31 C30 108.9(10) . .
C28 C31 C29 110.2(10) . .
C30 C31 C29 107.0(9) . .
C28 C31 C32 110.0(8) . .
C30 C31 C32 112.4(8) . .
C29 C31 C32 108.3(8) . .
O10 C32 O11 121.7(7) . .
O10 C32 C31 119.6(8) . .
O11 C32 C31 118.7(8) . .
O10 C32 Eu2 62.3(4) . .
O11 C32 Eu2 59.5(4) . .
C31 C32 Eu2 175.3(6) . .

loop_
_geom_bond_atom_site_label_1
_geom_bond_atom_site_label_2
_geom_bond_distance
_geom_bond_site_symmetry_2
Co1 N1 1.868(5) .
Co1 O3 1.885(4) .
Co1 O1 1.894(4) .
Co1 O7 1.910(4) .
Co1 O6 1.919(4) .
Co1 N3 1.944(5) .
Co1 Eu2 3.1683(14) .
Co1 Eu1 3.1885(14) .
Eu1 O4 2.371(4) .
Eu1 O8 2.378(4) .
Eu1 O12 2.397(4) .
Eu1 O7 2.408(4) .
Eu1 O12 2.415(4) 2_655
Eu1 O1 2.456(4) .
Eu1 N2 2.530(5) .
Eu1 O6 2.609(4) .
Eu1 O2 2.789(4) .
Eu1 Eu2 3.7785(17) .
Eu1 Eu2 3.8285(17) 2_655
Eu1 H12 2.8102 .
Eu2 O12 2.384(4) .
Eu2 O9 2.419(4) 2_655
Eu2 O11 2.439(5) .
Eu2 O6 2.456(4) .
Eu2 O3 2.466(4) .
Eu2 O4 2.491(4) 2_655
Eu2 O5 2.497(4) 2_655
Eu2 O10 2.500(5) .
Eu2 O7 2.525(4) .
Eu2 C32 2.823(8) .
Eu2 H12 2.7983 .
N1 C8 1.281(8) .
N1 C9 1.453(9) .
N2 C18 1.270(8) .
N2 C19 1.483(8) .
N3 C22 1.481(9) .
N3 H3B 0.9000 .
N3 H3A 0.9000 .
N4 O15 1.196(11) .
N4 O14 1.200(12) .
N4 O13 1.243(10) .
O1 C2 1.336(7) .
O2 C3 1.376(8) .
O2 C7 1.435(8) .
O3 C10 1.433(8) .
O4 C12 1.319(6) .
O4 Eu2 2.491(4) 2_655
O5 C13 1.379(8) .
O5 C17 1.444(8) .
O5 Eu2 2.497(4) 2_655
O6 C20 1.421(7) .
O7 C21 1.440(7) .
O8 C27 1.243(7) .
O9 C27 1.259(8) .
O9 Eu2 2.419(4) 2_655
O10 C32 1.256(9) .
O11 C32 1.265(9) .
O12 Eu1 2.415(4) 2_655
O12 H12 0.8445 .
C1 C2 1.399(9) .
C1 C6 1.406(9) .
C1 C8 1.431(10) .
C2 C3 1.400(9) .
C3 C4 1.395(9) .
C4 C5 1.416(12) .
C4 H4A 0.9300 .
C5 C6 1.347(12) .
C5 H5A 0.9300 .
C6 H6A 0.9300 .
C7 H7A 0.9600 .
C7 H7B 0.9600 .
C7 H7C 0.9600 .
C8 H8A 0.9300 .
C9 C10 1.517(10) .
C9 H9A 0.9700 .
C9 H9B 0.9700 .
C10 H10A 0.9700 .
C10 H10B 0.9700 .
C11 C12 1.401(8) .
C11 C16 1.422(9) .
C11 C18 1.457(9) .
C12 C13 1.421(9) .
C13 C14 1.378(8) .
C14 C15 1.368(11) .
C14 H14A 0.9300 .
C15 C16 1.357(11) .
C15 H15A 0.9300 .
C16 H16A 0.9300 .
C17 H17A 0.9600 .
C17 H17B 0.9600 .
C17 H17C 0.9600 .
C18 H18A 0.9300 .
C19 C20 1.501(9) .
C19 H19A 0.9700 .
C19 H19B 0.9700 .
C20 H20A 0.9700 .
C20 H20B 0.9700 .
C21 C22 1.503(9) .
C21 H21A 0.9700 .
C21 H21B 0.9700 .
C22 H22A 0.9700 .
C22 H22B 0.9700 .
C23 C26 1.517(11) .
C23 H23A 0.9600 .
C23 H23B 0.9600 .
C23 H23C 0.9600 .
C24 C26 1.516(12) .
C24 H24A 0.9600 .
C24 H24B 0.9600 .
C24 H24C 0.9600 .
C25 C26 1.510(11) .
C25 H25A 0.9600 .
C25 H25B 0.9600 .
C25 H25C 0.9600 .
C26 C27 1.525(8) .
C28 C31 1.460(14) .
C28 H28A 0.9600 .
C28 H28B 0.9600 .
C28 H28C 0.9600 .
C29 C31 1.521(14) .
C29 H29A 0.9600 .
C29 H29B 0.9600 .
C29 H29C 0.9600 .
C30 C31 1.508(14) .
C30 H30A 0.9600 .
C30 H30B 0.9600 .
C30 H30C 0.9600 .
C31 C32 1.536(11) .

loop_
_platon_squeeze_void_nr
_platon_squeeze_void_average_x
_platon_squeeze_void_average_y
_platon_squeeze_void_average_z
_platon_squeeze_void_volume
_platon_squeeze_void_count_electrons
1 0.000 0.500 0.500 356.9 15.9
2 0.445 0.526 0.139 7.7 0.0
3 0.554 0.474 0.861 7.8 -0.1
